data_1544903
loop_
_publ_author_name
'Huang, Yingda'
'He, Jianyun'
'Liu, Zhanxiong'
'Cai, Guilong'
'Zhang, Shaowen'
'Li, Xiaofang'

_publ_section_title
;
 A highly active chiral (S,S)-bis(oxazoline) Pd(ii) alkyl
 complex/activator catalytic system for vinyl polymerization of norbornene
 in air and water
;
_journal_issue 7
_journal_name_full 'Polym. Chem.'
_journal_page_first 1217
_journal_paper_doi 10.1039/C6PY01859A
_journal_volume 8
_journal_year 2017
_chemical_absolute_configuration rm
_chemical_formula_sum 'C29 H31 N3 O3 Pd'
_chemical_formula_weight 575.97
_chemical_name_systematic
; 
 ? 
;
_space_group_IT_number 92
_symmetry_cell_setting tetragonal
_symmetry_space_group_name_Hall 'P 4abw 2nw'
_symmetry_space_group_name_H-M 'P 41 21 2'
_atom_sites_solution_hydrogens geom
_atom_sites_solution_primary direct
_atom_sites_solution_secondary difmap
_audit_creation_method SHELXL-97
_audit_update_record
;
2014-02-26 deposited with the CCDC.
2016-12-26 downloaded from the CCDC.
;
_cell_angle_alpha 90.00
_cell_angle_beta 90.00
_cell_angle_gamma 90.00
_cell_formula_units_Z 8
_cell_length_a 9.1556(3)
_cell_length_b 9.1556(3)
_cell_length_c 66.051(4)
_cell_measurement_reflns_used 6274
_cell_measurement_temperature 173(2)
_cell_measurement_theta_max 26.02
_cell_measurement_theta_min 2.31
_cell_volume 5536.7(4)
_computing_cell_refinement 'Bruker SMART'
_computing_data_collection 'Bruker SMART'
_computing_data_reduction 'Bruker SAINT'
_computing_molecular_graphics 'Bruker SHELXTL'
_computing_publication_material 'Bruker SHELXTL'
_computing_structure_refinement 'SHELXL-97 (Sheldrick, 1997)'
_computing_structure_solution 'SHELXS-97 (Sheldrick, 1990)'
_diffrn_ambient_temperature 173(2)
_diffrn_measured_fraction_theta_full 0.997
_diffrn_measured_fraction_theta_max 0.997
_diffrn_measurement_device_type 'CCD area detector'
_diffrn_measurement_method 'phi and omega scans'
_diffrn_radiation_monochromator graphite
_diffrn_radiation_source 'fine-focus sealed tube'
_diffrn_radiation_type MoK\a
_diffrn_radiation_wavelength 0.71073
_diffrn_reflns_av_R_equivalents 0.0590
_diffrn_reflns_av_sigmaI/netI 0.0410
_diffrn_reflns_limit_h_max 10
_diffrn_reflns_limit_h_min -10
_diffrn_reflns_limit_k_max 10
_diffrn_reflns_limit_k_min -10
_diffrn_reflns_limit_l_max 56
_diffrn_reflns_limit_l_min -78
_diffrn_reflns_number 27346
_diffrn_reflns_theta_full 25.02
_diffrn_reflns_theta_max 25.02
_diffrn_reflns_theta_min 2.25
_exptl_absorpt_coefficient_mu 0.704
_exptl_absorpt_correction_T_max 0.7565
_exptl_absorpt_correction_T_min 0.7425
_exptl_absorpt_correction_type multi-scan
_exptl_absorpt_process_details SADABS
_exptl_crystal_density_diffrn 1.382
_exptl_crystal_density_meas 0
_exptl_crystal_density_method 'not measured'
_exptl_crystal_F_000 2368
_exptl_crystal_size_max 0.45
_exptl_crystal_size_mid 0.43
_exptl_crystal_size_min 0.42
_refine_diff_density_max 1.490
_refine_diff_density_min -0.806
_refine_diff_density_rms 0.100
_refine_ls_abs_structure_details 'Flack H D (1983), Acta Cryst. A39, 876-881'
_refine_ls_abs_structure_Flack 0.05(5)
_refine_ls_extinction_method none
_refine_ls_goodness_of_fit_ref 1.176
_refine_ls_hydrogen_treatment constr
_refine_ls_matrix_type full
_refine_ls_number_parameters 330
_refine_ls_number_reflns 4875
_refine_ls_number_restraints 0
_refine_ls_restrained_S_all 1.176
_refine_ls_R_factor_all 0.0534
_refine_ls_R_factor_gt 0.0492
_refine_ls_shift/su_max 0.001
_refine_ls_shift/su_mean 0.000
_refine_ls_structure_factor_coef Fsqd
_refine_ls_weighting_details 'calc w=1/[\s^2^(Fo^2^)+(0.0498P)^2^+14.3707P] where P=(Fo^2^+2Fc^2^)/3'
_refine_ls_weighting_scheme calc
_refine_ls_wR_factor_gt 0.1172
_refine_ls_wR_factor_ref 0.1193
_reflns_number_gt 4597
_reflns_number_total 4875
_reflns_threshold_expression >2sigma(I)
_cod_data_source_file c6py01859a2.cif
_cod_data_source_block b
_cod_depositor_comments
;
The following automatic conversions were performed:

'_symmetry_cell_setting' value 'Tetragonal' changed to 'tetragonal'
according to
/usr/data/users/saulius/crontab/automatic-downloads/rss-feeds/RSC/lib/dictionaries/cif_core.dic
dictionary named 'cif_core.dic' version 2.4.2 from 2011-04-26.

'_refine_ls_hydrogen_treatment' value 'Constr' changed to 'constr'
according to
/usr/data/users/saulius/crontab/automatic-downloads/rss-feeds/RSC/lib/dictionaries/cif_core.dic
dictionary named 'cif_core.dic' version 2.4.2 from 2011-04-26.

Automatic conversion script
Id: cif_fix_values 4268 2015-11-12 08:31:59Z antanas 

 Adding full bibliography for 1544903.cif.
;
_cod_original_sg_symbol_H-M P4(1)2(1)2
_cod_database_code 1544903

loop_
_symmetry_equiv_pos_as_xyz
'x, y, z'
'-x, -y, z+1/2'
'-y+1/2, x+1/2, z+1/4'
'y+1/2, -x+1/2, z+3/4'
'-x+1/2, y+1/2, -z+1/4'
'x+1/2, -y+1/2, -z+3/4'
'y, x, -z'
'-y, -x, -z+1/2'

loop_
_atom_site_label
_atom_site_type_symbol
_atom_site_fract_x
_atom_site_fract_y
_atom_site_fract_z
_atom_site_U_iso_or_equiv
_atom_site_adp_type
_atom_site_occupancy
_atom_site_symmetry_multiplicity
_atom_site_calc_flag
_atom_site_refinement_flags
Pd1 Pd 0.62335(5) 0.27863(5) 0.191164(6) 0.01921(13) Uani 1 1 d .
N1 N 0.5154(6) 0.1687(6) 0.21284(7) 0.0223(11) Uani 1 1 d .
N2 N 0.5272(5) 0.1418(5) 0.16991(6) 0.0184(10) Uani 1 1 d .
N3 N 0.7178(6) 0.3897(5) 0.16831(7) 0.0211(10) Uani 1 1 d .
O1 O 0.3972(5) -0.0195(5) 0.22696(6) 0.0324(11) Uani 1 1 d .
O2 O 0.7438(4) 0.4755(4) 0.13690(6) 0.0221(9) Uani 1 1 d .
O3 O 0.6105(14) 0.4098(15) 0.0596(2) 0.167(5) Uani 1 1 d .
C1 C 0.3389(8) 0.3364(8) 0.22892(9) 0.0327(16) Uani 1 1 d .
H1 H 0.3783 0.4139 0.2198 0.039 Uiso 1 1 calc R
C2 C 0.2050(9) 0.2714(11) 0.21892(11) 0.056(2) Uani 1 1 d .
H2A H 0.2321 0.2303 0.2057 0.084 Uiso 1 1 calc R
H2B H 0.1313 0.3478 0.2170 0.084 Uiso 1 1 calc R
H2C H 0.1650 0.1940 0.2275 0.084 Uiso 1 1 calc R
C3 C 0.2964(9) 0.4093(9) 0.24900(10) 0.0435(19) Uani 1 1 d .
H3A H 0.2428 0.3394 0.2574 0.065 Uiso 1 1 calc R
H3B H 0.2345 0.4943 0.2463 0.065 Uiso 1 1 calc R
H3C H 0.3849 0.4407 0.2561 0.065 Uiso 1 1 calc R
C4 C 0.4595(7) 0.2251(8) 0.23242(9) 0.0268(14) Uani 1 1 d .
H4 H 0.5413 0.2726 0.2400 0.032 Uiso 1 1 calc R
C5 C 0.4151(8) 0.0863(8) 0.24327(9) 0.0334(16) Uani 1 1 d .
H5A H 0.4918 0.0546 0.2529 0.040 Uiso 1 1 calc R
H5B H 0.3224 0.1002 0.2508 0.040 Uiso 1 1 calc R
C6 C 0.4680(7) 0.0378(7) 0.21090(9) 0.0245(14) Uani 1 1 d .
C7 C 0.4823(7) -0.0596(6) 0.19340(9) 0.0225(13) Uani 1 1 d .
C8 C 0.4703(7) -0.2116(7) 0.19665(9) 0.0301(14) Uani 1 1 d .
H8 H 0.4522 -0.2460 0.2100 0.036 Uiso 1 1 calc R
C9 C 0.4840(7) -0.3122(7) 0.18113(10) 0.0303(15) Uani 1 1 d .
H9 H 0.4709 -0.4137 0.1834 0.036 Uiso 1 1 calc R
C10 C 0.5182(7) -0.2575(7) 0.16170(10) 0.0279(14) Uani 1 1 d .
H10 H 0.5329 -0.3238 0.1508 0.033 Uiso 1 1 calc R
C11 C 0.5303(6) -0.1114(7) 0.15829(9) 0.0238(13) Uani 1 1 d .
H11 H 0.5533 -0.0792 0.1450 0.029 Uiso 1 1 calc R
C12 C 0.5103(6) -0.0048(7) 0.17370(9) 0.0198(13) Uani 1 1 d .
C13 C 0.4785(6) 0.1951(6) 0.15155(8) 0.0199(12) Uani 1 1 d .
C14 C 0.3558(6) 0.1327(7) 0.14158(8) 0.0202(12) Uani 1 1 d .
H14 H 0.3092 0.0508 0.1476 0.024 Uiso 1 1 calc R
C15 C 0.3020(6) 0.1859(6) 0.12362(9) 0.0222(13) Uani 1 1 d .
H15 H 0.2192 0.1412 0.1175 0.027 Uiso 1 1 calc R
C16 C 0.3678(7) 0.3043(7) 0.11435(8) 0.0257(13) Uani 1 1 d .
H16 H 0.3321 0.3394 0.1018 0.031 Uiso 1 1 calc R
C17 C 0.4852(7) 0.3707(7) 0.12347(9) 0.0243(13) Uani 1 1 d .
H17 H 0.5297 0.4528 0.1172 0.029 Uiso 1 1 calc R
C18 C 0.5406(6) 0.3181(6) 0.14215(9) 0.0180(12) Uani 1 1 d .
C19 C 0.6668(6) 0.3923(6) 0.15021(8) 0.0192(13) Uani 1 1 d .
C20 C 0.8554(7) 0.5500(7) 0.14840(10) 0.0295(15) Uani 1 1 d .
H20A H 0.8290 0.6537 0.1506 0.035 Uiso 1 1 calc R
H20B H 0.9507 0.5455 0.1414 0.035 Uiso 1 1 calc R
C21 C 0.8612(7) 0.4676(7) 0.16848(9) 0.0270(14) Uani 1 1 d .
H21 H 0.8650 0.5382 0.1800 0.032 Uiso 1 1 calc R
C22 C 0.9852(7) 0.3549(7) 0.17041(9) 0.0298(14) Uani 1 1 d .
H22 H 0.9718 0.3030 0.1836 0.036 Uiso 1 1 calc R
C23 C 0.9830(7) 0.2399(8) 0.15371(10) 0.0355(16) Uani 1 1 d .
H23A H 0.8892 0.1883 0.1539 0.053 Uiso 1 1 calc R
H23B H 1.0624 0.1699 0.1559 0.053 Uiso 1 1 calc R
H23C H 0.9960 0.2874 0.1405 0.053 Uiso 1 1 calc R
C24 C 1.1351(9) 0.4338(10) 0.17121(13) 0.053(2) Uani 1 1 d .
H24A H 1.1547 0.4802 0.1581 0.079 Uiso 1 1 calc R
H24B H 1.2121 0.3625 0.1742 0.079 Uiso 1 1 calc R
H24C H 1.1332 0.5084 0.1818 0.079 Uiso 1 1 calc R
C25 C 0.7267(8) 0.4088(7) 0.21255(8) 0.0304(15) Uani 1 1 d .
H25A H 0.6627 0.4904 0.2162 0.046 Uiso 1 1 calc R
H25B H 0.8181 0.4468 0.2069 0.046 Uiso 1 1 calc R
H25C H 0.7481 0.3506 0.2246 0.046 Uiso 1 1 calc R
C26 C 0.4446(18) 0.3846(19) 0.0570(2) 0.121(5) Uani 1 1 d .
C27 C 0.4389(17) 0.3035(17) 0.0372(2) 0.110(5) Uani 1 1 d .
C28 C 0.5414(15) 0.3737(17) 0.02456(19) 0.103(4) Uani 1 1 d .
C29 C 0.633(2) 0.462(2) 0.0357(3) 0.140(6) Uani 1 1 d .

loop_
_atom_site_aniso_label
_atom_site_aniso_U_11
_atom_site_aniso_U_22
_atom_site_aniso_U_33
_atom_site_aniso_U_23
_atom_site_aniso_U_13
_atom_site_aniso_U_12
Pd1 0.0213(2) 0.0213(2) 0.01506(19) -0.00319(19) 0.00353(19) -0.00162(18)
N1 0.024(3) 0.026(3) 0.018(2) 0.002(2) 0.004(2) 0.001(2)
N2 0.019(2) 0.020(3) 0.016(2) 0.003(2) 0.0029(19) -0.001(2)
N3 0.022(3) 0.016(2) 0.025(2) -0.005(2) 0.006(2) -0.003(2)
O1 0.042(3) 0.033(3) 0.023(2) 0.0083(19) 0.004(2) -0.005(2)
O2 0.024(2) 0.023(2) 0.019(2) 0.0026(17) 0.0034(17) -0.0068(18)
O3 0.146(11) 0.174(12) 0.180(12) 0.029(10) -0.025(10) -0.033(9)
C1 0.038(4) 0.042(4) 0.018(3) 0.000(3) 0.005(3) 0.010(3)
C2 0.043(5) 0.083(6) 0.042(4) -0.005(5) -0.007(4) 0.022(5)
C3 0.043(4) 0.058(5) 0.030(3) -0.007(3) 0.006(3) 0.013(4)
C4 0.023(3) 0.039(4) 0.018(3) -0.002(3) 0.004(2) 0.001(3)
C5 0.040(4) 0.042(4) 0.018(3) 0.003(3) 0.006(3) 0.003(3)
C6 0.020(3) 0.036(4) 0.017(3) 0.006(3) -0.001(2) 0.004(3)
C7 0.025(3) 0.023(3) 0.019(3) 0.005(3) 0.002(3) 0.001(2)
C8 0.035(4) 0.027(3) 0.028(3) 0.011(3) -0.004(3) 0.001(3)
C9 0.037(4) 0.018(3) 0.036(4) 0.005(3) -0.008(3) -0.004(3)
C10 0.028(3) 0.025(4) 0.031(3) -0.002(3) -0.005(3) 0.003(3)
C11 0.023(3) 0.023(3) 0.026(3) 0.004(3) -0.007(2) 0.003(3)
C12 0.017(3) 0.022(3) 0.021(3) 0.000(3) -0.005(2) 0.000(2)
C13 0.019(3) 0.022(3) 0.018(3) -0.004(2) 0.004(2) 0.004(2)
C14 0.020(3) 0.020(3) 0.021(3) 0.000(3) 0.001(2) 0.001(3)
C15 0.017(3) 0.025(3) 0.024(3) -0.007(2) -0.003(3) 0.007(2)
C16 0.028(3) 0.026(3) 0.023(3) 0.003(3) -0.004(3) 0.014(3)
C17 0.026(3) 0.023(3) 0.024(3) 0.001(3) 0.003(2) 0.007(3)
C18 0.016(3) 0.017(3) 0.021(3) -0.002(2) 0.006(2) 0.004(2)
C19 0.023(3) 0.012(3) 0.022(3) -0.003(2) 0.004(2) 0.003(2)
C20 0.024(3) 0.026(3) 0.039(4) 0.001(3) 0.004(3) -0.008(3)
C21 0.024(3) 0.029(3) 0.028(3) -0.005(3) 0.006(3) -0.010(3)
C22 0.026(4) 0.035(4) 0.028(3) 0.005(3) 0.004(3) -0.005(3)
C23 0.028(4) 0.043(4) 0.036(4) -0.002(3) 0.008(3) 0.012(3)
C24 0.030(4) 0.068(6) 0.059(5) 0.007(4) -0.001(4) -0.016(4)
C25 0.037(4) 0.037(4) 0.017(3) -0.009(3) 0.007(3) -0.008(3)
C26 0.114(12) 0.142(13) 0.108(11) -0.010(11) 0.008(9) -0.020(10)
C27 0.117(12) 0.121(12) 0.092(9) -0.017(9) 0.011(8) -0.034(9)
C28 0.100(10) 0.116(11) 0.093(9) -0.035(9) 0.008(8) -0.031(9)
C29 0.136(15) 0.150(16) 0.134(13) -0.017(12) 0.009(12) -0.030(13)

loop_
_atom_type_symbol
_atom_type_description
_atom_type_scat_dispersion_real
_atom_type_scat_dispersion_imag
_atom_type_scat_source
C C 0.0033 0.0016 'International Tables Vol C Tables 4.2.6.8 and 6.1.1.4'
H H 0.0000 0.0000 'International Tables Vol C Tables 4.2.6.8 and 6.1.1.4'
N N 0.0061 0.0033 'International Tables Vol C Tables 4.2.6.8 and 6.1.1.4'
O O 0.0106 0.0060 'International Tables Vol C Tables 4.2.6.8 and 6.1.1.4'
Pd Pd -0.9988 1.0072 'International Tables Vol C Tables 4.2.6.8 and 6.1.1.4'

loop_
_geom_angle_atom_site_label_1
_geom_angle_atom_site_label_2
_geom_angle_atom_site_label_3
_geom_angle
N1 Pd1 N3 175.8(2)
N1 Pd1 C25 91.6(2)
N3 Pd1 C25 91.4(2)
N1 Pd1 N2 88.32(18)
N3 Pd1 N2 88.86(18)
C25 Pd1 N2 177.5(3)
C6 N1 C4 107.3(5)
C6 N1 Pd1 124.3(4)
C4 N1 Pd1 128.0(4)
C12 N2 C13 117.9(5)
C12 N2 Pd1 120.9(4)
C13 N2 Pd1 121.1(4)
C19 N3 C21 108.5(5)
C19 N3 Pd1 123.4(4)
C21 N3 Pd1 127.8(4)
C6 O1 C5 105.6(5)
C19 O2 C20 107.0(4)
C26 O3 C29 93.6(11)
C2 C1 C4 113.0(6)
C2 C1 C3 110.0(6)
C4 C1 C3 110.2(5)
C2 C1 H1 107.8
C4 C1 H1 107.8
C3 C1 H1 107.8
C1 C2 H2A 109.5
C1 C2 H2B 109.5
H2A C2 H2B 109.5
C1 C2 H2C 109.5
H2A C2 H2C 109.5
H2B C2 H2C 109.5
C1 C3 H3A 109.5
C1 C3 H3B 109.5
H3A C3 H3B 109.5
C1 C3 H3C 109.5
H3A C3 H3C 109.5
H3B C3 H3C 109.5
N1 C4 C5 102.3(5)
N1 C4 C1 110.6(5)
C5 C4 C1 116.0(6)
N1 C4 H4 109.2
C5 C4 H4 109.2
C1 C4 H4 109.2
O1 C5 C4 103.8(5)
O1 C5 H5A 111.0
C4 C5 H5A 111.0
O1 C5 H5B 111.0
C4 C5 H5B 111.0
H5A C5 H5B 109.0
N1 C6 O1 116.6(6)
N1 C6 C7 128.2(6)
O1 C6 C7 115.2(6)
C8 C7 C12 120.1(6)
C8 C7 C6 118.2(5)
C12 C7 C6 121.6(5)
C9 C8 C7 122.4(6)
C9 C8 H8 118.8
C7 C8 H8 118.8
C8 C9 C10 117.2(6)
C8 C9 H9 121.4
C10 C9 H9 121.4
C11 C10 C9 121.1(6)
C11 C10 H10 119.4
C9 C10 H10 119.4
C10 C11 C12 123.1(6)
C10 C11 H11 118.5
C12 C11 H11 118.5
N2 C12 C7 122.2(5)
N2 C12 C11 121.7(5)
C7 C12 C11 115.9(5)
N2 C13 C18 122.7(5)
N2 C13 C14 121.3(5)
C18 C13 C14 115.9(5)
C15 C14 C13 122.8(6)
C15 C14 H14 118.6
C13 C14 H14 118.6
C14 C15 C16 120.2(6)
C14 C15 H15 119.9
C16 C15 H15 119.9
C17 C16 C15 119.6(5)
C17 C16 H16 120.2
C15 C16 H16 120.2
C16 C17 C18 120.7(6)
C16 C17 H17 119.6
C18 C17 H17 119.6
C13 C18 C17 120.7(5)
C13 C18 C19 122.6(5)
C17 C18 C19 116.6(5)
N3 C19 O2 115.1(5)
N3 C19 C18 128.8(5)
O2 C19 C18 116.1(5)
O2 C20 C21 104.3(5)
O2 C20 H20A 110.9
C21 C20 H20A 110.9
O2 C20 H20B 110.9
C21 C20 H20B 110.9
H20A C20 H20B 108.9
N3 C21 C20 101.5(5)
N3 C21 C22 109.2(5)
C20 C21 C22 115.4(5)
N3 C21 H21 110.1
C20 C21 H21 110.1
C22 C21 H21 110.1
C23 C22 C21 113.2(5)
C23 C22 C24 110.9(6)
C21 C22 C24 110.1(6)
C23 C22 H22 107.5
C21 C22 H22 107.5
C24 C22 H22 107.5
C22 C23 H23A 109.5
C22 C23 H23B 109.5
H23A C23 H23B 109.5
C22 C23 H23C 109.5
H23A C23 H23C 109.5
H23B C23 H23C 109.5
C22 C24 H24A 109.5
C22 C24 H24B 109.5
H24A C24 H24B 109.5
C22 C24 H24C 109.5
H24A C24 H24C 109.5
H24B C24 H24C 109.5
Pd1 C25 H25A 109.5
Pd1 C25 H25B 109.5
H25A C25 H25B 109.5
Pd1 C25 H25C 109.5
H25A C25 H25C 109.5
H25B C25 H25C 109.5
C27 C26 O3 101.7(12)
C28 C27 C26 105.4(12)
C29 C28 C27 110.9(13)
C28 C29 O3 105.2(14)

loop_
_geom_bond_atom_site_label_1
_geom_bond_atom_site_label_2
_geom_bond_distance
Pd1 N1 2.010(5)
Pd1 N3 2.015(5)
Pd1 C25 2.076(6)
Pd1 N2 2.077(5)
N1 C6 1.281(9)
N1 C4 1.483(7)
N2 C12 1.374(8)
N2 C13 1.381(7)
N3 C19 1.284(7)
N3 C21 1.494(8)
O1 C6 1.349(7)
O1 C5 1.458(8)
O2 C19 1.360(7)
O2 C20 1.444(7)
O3 C26 1.546(18)
O3 C29 1.659(19)
C1 C2 1.515(11)
C1 C4 1.520(9)
C1 C3 1.535(9)
C1 H1 1.0000
C2 H2A 0.9800
C2 H2B 0.9800
C2 H2C 0.9800
C3 H3A 0.9800
C3 H3B 0.9800
C3 H3C 0.9800
C4 C5 1.515(9)
C4 H4 1.0000
C5 H5A 0.9900
C5 H5B 0.9900
C6 C7 1.466(9)
C7 C8 1.412(9)
C7 C12 1.418(8)
C8 C9 1.384(9)
C8 H8 0.9500
C9 C10 1.413(9)
C9 H9 0.9500
C10 C11 1.361(9)
C10 H10 0.9500
C11 C12 1.422(9)
C11 H11 0.9500
C13 C18 1.407(8)
C13 C14 1.421(8)
C14 C15 1.374(8)
C14 H14 0.9500
C15 C16 1.383(9)
C15 H15 0.9500
C16 C17 1.374(9)
C16 H16 0.9500
C17 C18 1.418(8)
C17 H17 0.9500
C18 C19 1.442(8)
C20 C21 1.527(9)
C20 H20A 0.9900
C20 H20B 0.9900
C21 C22 1.539(9)
C21 H21 1.0000
C22 C23 1.526(9)
C22 C24 1.552(10)
C22 H22 1.0000
C23 H23A 0.9800
C23 H23B 0.9800
C23 H23C 0.9800
C24 H24A 0.9800
C24 H24B 0.9800
C24 H24C 0.9800
C25 H25A 0.9800
C25 H25B 0.9800
C25 H25C 0.9800
C26 C27 1.508(18)
C27 C28 1.409(17)
C28 C29 1.38(2)

loop_
_geom_torsion_atom_site_label_1
_geom_torsion_atom_site_label_2
_geom_torsion_atom_site_label_3
_geom_torsion_atom_site_label_4
_geom_torsion
N3 Pd1 N1 C6 71(3)
C25 Pd1 N1 C6 -154.3(6)
N2 Pd1 N1 C6 23.2(5)
N3 Pd1 N1 C4 -101(3)
C25 Pd1 N1 C4 34.0(5)
N2 Pd1 N1 C4 -148.4(5)
N1 Pd1 N2 C12 -39.8(4)
N3 Pd1 N2 C12 143.3(4)
C25 Pd1 N2 C12 48(5)
N1 Pd1 N2 C13 140.3(4)
N3 Pd1 N2 C13 -36.6(4)
C25 Pd1 N2 C13 -132(5)
N1 Pd1 N3 C19 -23(3)
C25 Pd1 N3 C19 -158.3(5)
N2 Pd1 N3 C19 24.2(5)
N1 Pd1 N3 C21 163(3)
C25 Pd1 N3 C21 28.5(5)
N2 Pd1 N3 C21 -149.0(5)
C6 N1 C4 C5 17.1(7)
Pd1 N1 C4 C5 -170.1(4)
C6 N1 C4 C1 -107.0(6)
Pd1 N1 C4 C1 65.7(7)
C2 C1 C4 N1 64.1(7)
C3 C1 C4 N1 -172.3(6)
C2 C1 C4 C5 -51.7(8)
C3 C1 C4 C5 71.8(8)
C6 O1 C5 C4 17.7(7)
N1 C4 C5 O1 -20.7(6)
C1 C4 C5 O1 99.7(6)
C4 N1 C6 O1 -6.7(7)
Pd1 N1 C6 O1 -179.8(4)
C4 N1 C6 C7 174.1(6)
Pd1 N1 C6 C7 1.0(9)
C5 O1 C6 N1 -7.5(7)
C5 O1 C6 C7 171.8(5)
N1 C6 C7 C8 157.7(6)
O1 C6 C7 C8 -21.6(8)
N1 C6 C7 C12 -21.1(10)
O1 C6 C7 C12 159.7(5)
C12 C7 C8 C9 -0.5(10)
C6 C7 C8 C9 -179.2(6)
C7 C8 C9 C10 3.1(10)
C8 C9 C10 C11 -3.0(10)
C9 C10 C11 C12 0.2(10)
C13 N2 C12 C7 -146.4(6)
Pd1 N2 C12 C7 33.7(7)
C13 N2 C12 C11 38.2(8)
Pd1 N2 C12 C11 -141.7(5)
C8 C7 C12 N2 -178.0(6)
C6 C7 C12 N2 0.7(9)
C8 C7 C12 C11 -2.3(9)
C6 C7 C12 C11 176.4(5)
C10 C11 C12 N2 178.2(6)
C10 C11 C12 C7 2.5(9)
C12 N2 C13 C18 -151.8(5)
Pd1 N2 C13 C18 28.1(7)
C12 N2 C13 C14 31.9(7)
Pd1 N2 C13 C14 -148.2(4)
N2 C13 C14 C15 178.0(5)
C18 C13 C14 C15 1.4(8)
C13 C14 C15 C16 0.5(9)
C14 C15 C16 C17 -1.7(9)
C15 C16 C17 C18 0.8(9)
N2 C13 C18 C17 -178.8(5)
C14 C13 C18 C17 -2.2(8)
N2 C13 C18 C19 4.5(8)
C14 C13 C18 C19 -179.0(5)
C16 C17 C18 C13 1.2(9)
C16 C17 C18 C19 178.2(5)
C21 N3 C19 O2 -6.9(7)
Pd1 N3 C19 O2 178.8(3)
C21 N3 C19 C18 172.4(5)
Pd1 N3 C19 C18 -1.9(9)
C20 O2 C19 N3 -6.0(6)
C20 O2 C19 C18 174.6(5)
C13 C18 C19 N3 -20.2(9)
C17 C18 C19 N3 162.9(6)
C13 C18 C19 O2 159.0(5)
C17 C18 C19 O2 -17.8(7)
C19 O2 C20 C21 15.7(6)
C19 N3 C21 C20 15.8(6)
Pd1 N3 C21 C20 -170.2(4)
C19 N3 C21 C22 -106.5(6)
Pd1 N3 C21 C22 67.5(6)
O2 C20 C21 N3 -18.5(6)
O2 C20 C21 C22 99.4(6)
N3 C21 C22 C23 56.8(7)
C20 C21 C22 C23 -56.7(7)
N3 C21 C22 C24 -178.5(5)
C20 C21 C22 C24 68.1(7)
C29 O3 C26 C27 44.9(14)
O3 C26 C27 C28 -41.1(17)
C26 C27 C28 C29 15(2)
C27 C28 C29 O3 15.3(19)
C26 O3 C29 C28 -37.7(16)
